data_2240300
loop_
_publ_author_name
'Jacob, Jomon P.'
'Sithambaresan, M.'
'Kunjachan, Christy'
'Kurup, M. R. Prathapachandra'

_publ_section_title
;
 Crystal structure of
 8-[7,8-bis(4-chlorobenzoyl)-7<i>H</i>-cyclopenta[<i>a</i>]acenaphthylen-9-yl]naphthalene-1-carboxylic
 acid
;
_journal_coeditor_code HB7324
_journal_issue 1
_journal_name_full 'Acta Crystallographica Section E'
_journal_page_first 38
_journal_page_last 41
_journal_paper_doi 10.1107/S2056989014026334
_journal_volume 71
_journal_year 2015
_chemical_formula_iupac 'C40 H22 Cl2 O4'
_chemical_formula_moiety 'C40 H22 Cl2 O4'
_chemical_formula_sum 'C40 H22 Cl2 O4'
_chemical_formula_weight 637.47
_chemical_name_systematic
;
8-[7,8-Bis(4-chlorobenzoyl)-7<i>H</i>-cyclopenta[<i>a</i>]acenaphthylen-9-yl]\
naphthalene-1-carboxylic acid
;
_space_group_crystal_system triclinic
_space_group_IT_number 2
_space_group_name_Hall '-P 1'
_space_group_name_H-M_alt 'P -1'
_symmetry_space_group_name_Hall '-P 1'
_symmetry_space_group_name_H-M 'P -1'
_atom_sites_solution_hydrogens mixed
_audit_creation_method SHELXL-2014
_cell_angle_alpha 84.669(3)
_cell_angle_beta 88.468(3)
_cell_angle_gamma 72.364(3)
_cell_formula_units_Z 2
_cell_length_a 9.1617(6)
_cell_length_b 12.5518(8)
_cell_length_c 13.9305(8)
_cell_measurement_reflns_used 9963
_cell_measurement_temperature 296(2)
_cell_measurement_theta_max 28.090
_cell_measurement_theta_min 2.4405
_cell_volume 1520.05(17)
_computing_cell_refinement
;
APEX2 and SAINT (Bruker, 2004)
;
_computing_data_collection
;
APEX2 (Bruker, 2004)
;
_computing_data_reduction
;
SAINT and XPREP (Bruker, 2004)
;
_computing_molecular_graphics
;
ORTEP-3 for Windows (Farrugia, 2012) and DIAMOND (Brandenburg,
2010)
;
_computing_publication_material
;
SHELXL97 (Sheldrick, 2008) and publCIF (Westrip, 2010)
;
_computing_structure_refinement
;
SHELXL2014 (Sheldrick, 2008)
;
_computing_structure_solution
;
SHELXS97 (Sheldrick, 2008)
;
_diffrn_ambient_temperature 296(2)
_diffrn_measured_fraction_theta_full 0.965
_diffrn_measured_fraction_theta_max 0.988
_diffrn_measurement_device_type 'Bruker axs kappa apex2 CCD Diffractometer'
_diffrn_measurement_method '\w and \f scan'
_diffrn_radiation_type MoK\a
_diffrn_radiation_wavelength 0.71073
_diffrn_reflns_av_R_equivalents 0.0334
_diffrn_reflns_limit_h_max 10
_diffrn_reflns_limit_h_min -10
_diffrn_reflns_limit_k_max 14
_diffrn_reflns_limit_k_min -14
_diffrn_reflns_limit_l_max 16
_diffrn_reflns_limit_l_min -16
_diffrn_reflns_number 19996
_diffrn_reflns_theta_full 25.242
_diffrn_reflns_theta_max 24.998
_diffrn_reflns_theta_min 2.152
_exptl_absorpt_coefficient_mu 0.258
_exptl_absorpt_correction_T_max 0.908
_exptl_absorpt_correction_T_min 0.891
_exptl_absorpt_correction_type multi-scan
_exptl_absorpt_process_details '(SADABS; Bruker, 2004)'
_exptl_crystal_colour red
_exptl_crystal_density_diffrn 1.393
_exptl_crystal_description block
_exptl_crystal_F_000 656
_exptl_crystal_size_max 0.350
_exptl_crystal_size_mid 0.300
_exptl_crystal_size_min 0.250
_refine_diff_density_max 0.507
_refine_diff_density_min -0.784
_refine_ls_extinction_method none
_refine_ls_goodness_of_fit_ref 1.162
_refine_ls_hydrogen_treatment mixed
_refine_ls_matrix_type full
_refine_ls_number_parameters 419
_refine_ls_number_reflns 5287
_refine_ls_number_restraints 1
_refine_ls_restrained_S_all 1.162
_refine_ls_R_factor_all 0.0706
_refine_ls_R_factor_gt 0.0546
_refine_ls_shift/su_max 0.000
_refine_ls_shift/su_mean 0.000
_refine_ls_structure_factor_coef Fsqd
_refine_ls_weighting_details 'w=1/[\s^2^(Fo^2^)+(0.0529P)^2^+1.3725P] where P=(Fo^2^+2Fc^2^)/3'
_refine_ls_weighting_scheme calc
_refine_ls_wR_factor_gt 0.1323
_refine_ls_wR_factor_ref 0.1537
_reflns_number_gt 4251
_reflns_number_total 5287
_reflns_threshold_expression I>2\s(I)
_cod_data_source_file hb7324sup1.cf
_cod_data_source_block I
_cod_database_code 2240300
_cod_database_fobs_code 2240300
_shelx_space_group_comment
;
The symmetry employed for this shelxl refinement is uniquely defined
by the following loop, which should always be used as a source of
symmetry information in preference to the above space-group names.
They are only intended as comments.
;
_shelx_estimated_absorpt_t_min 0.915
_shelx_estimated_absorpt_t_max 0.938
_shelxl_version_number 2.014

loop_
_space_group_symop_operation_xyz
'x, y, z'
'-x, -y, -z'

loop_
_atom_site_type_symbol
_atom_site_label
_atom_site_fract_x
_atom_site_fract_y
_atom_site_fract_z
_atom_site_U_iso_or_equiv
_atom_site_adp_type
_atom_site_calc_flag
_atom_site_occupancy
C C1 0.3710(3) -0.0055(2) 1.14118(19) 0.0423(6) Uani d 1
H H1 0.4150 -0.0104 1.0802 0.051 Uiso calc 1
C C2 0.4574(3) -0.0622(2) 1.2201(2) 0.0494(7) Uani d 1
H H2 0.5584 -0.1061 1.2129 0.059 Uiso calc 1
C C3 0.3904(4) -0.0521(3) 1.3095(2) 0.0534(7) Uani d 1
C C4 0.2397(4) 0.0087(2) 1.32183(19) 0.0497(7) Uani d 1
H H4 0.1965 0.0132 1.3831 0.060 Uiso calc 1
C C5 0.1536(3) 0.0630(2) 1.24211(18) 0.0410(6) Uani d 1
H H5 0.0508 0.1027 1.2492 0.049 Uiso calc 1
C C6 0.2204(3) 0.0584(2) 1.15107(17) 0.0346(5) Uani d 1
C C7 0.1283(3) 0.1184(2) 1.06661(18) 0.0389(6) Uani d 1
C C8 0.1805(3) 0.1835(2) 0.99406(16) 0.0354(5) Uani d 1
C C9 0.1165(3) 0.2180(2) 0.89523(16) 0.0355(5) Uani d 1
H H9 0.1824 0.1478 0.8726 0.043 Uiso calc 1
C C10 -0.0153(3) 0.1981(2) 0.85791(18) 0.0429(6) Uani d 1
C C11 -0.0373(3) 0.2001(2) 0.75185(18) 0.0395(6) Uani d 1
C C12 -0.1801(3) 0.2556(2) 0.7114(2) 0.0491(7) Uani d 1
H H12 -0.2595 0.2938 0.7501 0.059 Uiso calc 1
C C13 -0.2052(3) 0.2546(3) 0.6143(2) 0.0525(7) Uani d 1
H H13 -0.2998 0.2939 0.5867 0.063 Uiso calc 1
C C14 -0.0878(3) 0.1946(2) 0.55900(19) 0.0476(7) Uani d 1
C C15 0.0539(3) 0.1368(3) 0.5976(2) 0.0494(7) Uani d 1
H H15 0.1315 0.0958 0.5592 0.059 Uiso calc 1
C C16 0.0788(3) 0.1407(2) 0.6946(2) 0.0458(6) Uani d 1
H H16 0.1745 0.1031 0.7215 0.055 Uiso calc 1
C C17 0.3071(3) 0.2282(2) 1.00154(16) 0.0356(5) Uani d 1
C C18 0.3212(3) 0.2850(2) 0.91319(17) 0.0370(6) Uani d 1
C C19 0.2079(3) 0.2776(2) 0.84755(16) 0.0369(6) Uani d 1
C C20 0.2216(3) 0.3468(2) 0.75736(17) 0.0395(6) Uani d 1
C C21 0.1484(4) 0.3781(2) 0.66922(19) 0.0513(7) Uani d 1
H H21 0.0674 0.3521 0.6547 0.062 Uiso calc 1
C C22 0.1988(4) 0.4506(3) 0.6011(2) 0.0585(8) Uani d 1
H H22 0.1514 0.4695 0.5411 0.070 Uiso calc 1
C C23 0.3133(4) 0.4933(3) 0.6199(2) 0.0620(9) Uani d 1
H H23 0.3423 0.5405 0.5729 0.074 Uiso calc 1
C C24 0.3892(4) 0.4669(2) 0.7103(2) 0.0500(7) Uani d 1
C C25 0.5021(4) 0.5104(3) 0.7430(3) 0.0631(9) Uani d 1
H H25 0.5372 0.5603 0.7022 0.076 Uiso calc 1
C C26 0.5604(4) 0.4798(3) 0.8343(3) 0.0616(8) Uani d 1
H H26 0.6338 0.5104 0.8544 0.074 Uiso calc 1
C C27 0.5130(3) 0.4036(2) 0.8989(2) 0.0491(7) Uani d 1
H H27 0.5551 0.3837 0.9604 0.059 Uiso calc 1
C C28 0.4040(3) 0.3594(2) 0.86951(17) 0.0390(6) Uani d 1
C C29 0.3416(3) 0.3925(2) 0.77553(18) 0.0410(6) Uani d 1
C C30 0.4027(3) 0.2227(2) 1.08743(17) 0.0359(5) Uani d 1
C C31 0.5582(3) 0.1748(3) 1.0823(2) 0.0483(7) Uani d 1
H H31 0.6034 0.1592 1.0226 0.058 Uiso calc 1
C C32 0.6509(3) 0.1488(3) 1.1650(2) 0.0596(8) Uani d 1
H H32 0.7566 0.1189 1.1595 0.072 Uiso calc 1
C C33 0.5861(3) 0.1672(3) 1.2529(2) 0.0560(8) Uani d 1
H H33 0.6466 0.1433 1.3080 0.067 Uiso calc 1
C C34 0.4282(3) 0.2221(2) 1.26200(18) 0.0424(6) Uani d 1
C C35 0.3591(4) 0.2439(3) 1.35317(19) 0.0553(8) Uani d 1
H H35 0.4190 0.2199 1.4085 0.066 Uiso calc 1
C C36 0.2086(4) 0.2987(3) 1.3618(2) 0.0601(9) Uani d 1
H H36 0.1642 0.3073 1.4225 0.072 Uiso calc 1
C C37 0.1190(4) 0.3425(2) 1.2789(2) 0.0529(7) Uani d 1
H H37 0.0163 0.3830 1.2850 0.063 Uiso calc 1
C C38 0.1818(3) 0.3261(2) 1.18879(17) 0.0376(6) Uani d 1
C C39 0.3359(3) 0.2582(2) 1.17763(16) 0.0337(5) Uani d 1
C C40 0.0952(3) 0.3994(2) 1.10642(19) 0.0402(6) Uani d 1
O O1 -0.1211(2) 0.1783(2) 0.90948(15) 0.0642(6) Uani d 1
O O2 -0.0068(2) 0.1055(2) 1.06624(14) 0.0571(6) Uani d 1
O O3 0.1576(2) 0.45386(16) 1.05156(14) 0.0489(5) Uani d 1
O O4 -0.0494(2) 0.40610(19) 1.10215(16) 0.0585(6) Uani d 1
Cl Cl1 -0.12238(12) 0.18916(9) 0.43778(6) 0.0775(3) Uani d 1
Cl Cl2 0.50109(14) -0.11781(11) 1.40953(8) 0.1010(4) Uani d 1
H H4' -0.082(5) 0.451(3) 1.053(2) 0.100(15) Uiso d 1

loop_
_atom_site_aniso_label
_atom_site_aniso_U_11
_atom_site_aniso_U_22
_atom_site_aniso_U_33
_atom_site_aniso_U_12
_atom_site_aniso_U_13
_atom_site_aniso_U_23
C1 0.0453(15) 0.0426(14) 0.0383(14) -0.0109(12) 0.0040(11) -0.0090(11)
C2 0.0440(16) 0.0444(15) 0.0557(17) -0.0074(13) -0.0055(13) -0.0022(13)
C3 0.062(2) 0.0541(17) 0.0449(16) -0.0218(15) -0.0142(14) 0.0106(13)
C4 0.0630(19) 0.0581(17) 0.0326(14) -0.0273(15) 0.0041(13) 0.0017(12)
C5 0.0403(14) 0.0481(15) 0.0349(13) -0.0148(12) 0.0042(11) -0.0010(11)
C6 0.0394(14) 0.0367(13) 0.0318(12) -0.0176(11) 0.0012(10) -0.0030(10)
C7 0.0382(14) 0.0475(15) 0.0328(13) -0.0149(12) 0.0010(10) -0.0056(11)
C8 0.0358(13) 0.0457(14) 0.0264(11) -0.0139(11) -0.0019(10) -0.0060(10)
C9 0.0369(13) 0.0408(13) 0.0289(12) -0.0116(11) -0.0029(10) -0.0040(10)
C10 0.0442(15) 0.0511(15) 0.0349(13) -0.0162(13) -0.0055(11) -0.0041(11)
C11 0.0399(14) 0.0447(14) 0.0375(13) -0.0169(12) -0.0076(11) -0.0053(11)
C12 0.0461(16) 0.0570(17) 0.0407(15) -0.0079(13) -0.0055(12) -0.0112(13)
C13 0.0477(17) 0.0632(18) 0.0433(15) -0.0114(14) -0.0118(13) -0.0026(13)
C14 0.0561(18) 0.0574(17) 0.0345(14) -0.0233(14) -0.0061(12) -0.0076(12)
C15 0.0497(17) 0.0569(17) 0.0436(15) -0.0156(14) 0.0018(13) -0.0169(13)
C16 0.0395(15) 0.0504(16) 0.0471(15) -0.0114(13) -0.0096(12) -0.0063(12)
C17 0.0381(14) 0.0432(13) 0.0262(11) -0.0121(11) -0.0011(10) -0.0062(10)
C18 0.0424(14) 0.0433(14) 0.0274(12) -0.0146(11) 0.0014(10) -0.0081(10)
C19 0.0452(15) 0.0424(14) 0.0249(11) -0.0146(12) -0.0007(10) -0.0065(10)
C20 0.0532(16) 0.0360(13) 0.0300(12) -0.0139(12) 0.0002(11) -0.0056(10)
C21 0.071(2) 0.0480(16) 0.0335(14) -0.0162(15) -0.0075(13) -0.0021(12)
C22 0.087(2) 0.0489(17) 0.0355(15) -0.0166(17) -0.0058(15) 0.0035(12)
C23 0.093(3) 0.0475(17) 0.0427(16) -0.0210(17) 0.0091(16) 0.0076(13)
C24 0.069(2) 0.0363(14) 0.0459(16) -0.0185(14) 0.0091(14) -0.0044(12)
C25 0.080(2) 0.0496(17) 0.068(2) -0.0344(17) 0.0146(18) -0.0007(15)
C26 0.069(2) 0.0560(18) 0.073(2) -0.0374(17) 0.0065(17) -0.0108(16)
C27 0.0566(18) 0.0527(16) 0.0451(15) -0.0253(14) 0.0013(13) -0.0109(13)
C28 0.0458(15) 0.0416(14) 0.0324(13) -0.0164(12) 0.0048(11) -0.0083(10)
C29 0.0531(16) 0.0366(13) 0.0353(13) -0.0157(12) 0.0069(11) -0.0074(10)
C30 0.0350(13) 0.0437(14) 0.0303(12) -0.0138(11) -0.0048(10) -0.0015(10)
C31 0.0374(15) 0.0632(18) 0.0455(15) -0.0170(13) 0.0016(12) -0.0058(13)
C32 0.0335(15) 0.079(2) 0.065(2) -0.0185(15) -0.0123(14) 0.0072(17)
C33 0.0492(18) 0.069(2) 0.0524(18) -0.0242(15) -0.0258(14) 0.0110(15)
C34 0.0545(17) 0.0419(14) 0.0343(13) -0.0204(13) -0.0119(12) 0.0024(11)
C35 0.085(2) 0.0581(18) 0.0294(14) -0.0312(18) -0.0151(14) 0.0025(12)
C36 0.093(3) 0.0601(19) 0.0286(14) -0.0247(19) 0.0057(15) -0.0093(13)
C37 0.067(2) 0.0442(15) 0.0418(15) -0.0078(14) 0.0091(14) -0.0083(12)
C38 0.0475(15) 0.0338(13) 0.0317(12) -0.0121(11) -0.0002(11) -0.0038(10)
C39 0.0401(14) 0.0356(12) 0.0281(12) -0.0157(11) -0.0053(10) -0.0005(9)
C40 0.0396(15) 0.0392(14) 0.0385(14) -0.0064(11) -0.0022(11) -0.0046(11)
O1 0.0481(12) 0.1076(19) 0.0438(11) -0.0367(13) -0.0076(9) 0.0055(11)
O2 0.0446(12) 0.0895(16) 0.0437(11) -0.0339(11) -0.0035(9) 0.0091(10)
O3 0.0452(11) 0.0517(11) 0.0462(11) -0.0126(9) -0.0090(9) 0.0099(9)
O4 0.0407(12) 0.0666(14) 0.0605(14) -0.0107(10) -0.0047(10) 0.0153(11)
Cl1 0.0868(7) 0.1123(8) 0.0380(4) -0.0333(6) -0.0096(4) -0.0165(4)
Cl2 0.0940(8) 0.1317(10) 0.0678(6) -0.0311(7) -0.0373(6) 0.0394(6)

loop_
_atom_type_symbol
_atom_type_description
_atom_type_scat_dispersion_real
_atom_type_scat_dispersion_imag
_atom_type_scat_source
C C 0.0033 0.0016 'International Tables Vol C Tables 4.2.6.8 and 6.1.1.4'
H H 0.0000 0.0000 'International Tables Vol C Tables 4.2.6.8 and 6.1.1.4'
O O 0.0106 0.0060 'International Tables Vol C Tables 4.2.6.8 and 6.1.1.4'
Cl Cl 0.1484 0.1585 'International Tables Vol C Tables 4.2.6.8 and 6.1.1.4'

loop_
_geom_angle_atom_site_label_1
_geom_angle_atom_site_label_2
_geom_angle_atom_site_label_3
_geom_angle
C2 C1 C6 121.2(3)
C2 C1 H1 119.4
C6 C1 H1 119.4
C3 C2 C1 118.2(3)
C3 C2 H2 120.9
C1 C2 H2 120.9
C2 C3 C4 122.1(3)
C2 C3 Cl2 118.4(3)
C4 C3 Cl2 119.4(2)
C3 C4 C5 119.0(3)
C3 C4 H4 120.5
C5 C4 H4 120.5
C4 C5 C6 120.1(3)
C4 C5 H5 120.0
C6 C5 H5 120.0
C1 C6 C5 119.3(2)
C1 C6 C7 121.1(2)
C5 C6 C7 119.6(2)
O2 C7 C8 123.3(2)
O2 C7 C6 112.9(2)
C8 C7 C6 123.7(2)
C7 C8 C17 126.3(2)
C7 C8 C9 126.3(2)
C17 C8 C9 107.4(2)
C19 C9 C10 127.0(2)
C19 C9 C8 106.3(2)
C10 C9 C8 126.7(2)
C19 C9 H9 90.7
C10 C9 H9 90.7
C8 C9 H9 90.7
O1 C10 C9 124.1(2)
O1 C10 C11 114.9(2)
C9 C10 C11 121.0(2)
C16 C11 C12 119.5(2)
C16 C11 C10 121.0(2)
C12 C11 C10 119.4(2)
C13 C12 C11 120.5(3)
C13 C12 H12 119.7
C11 C12 H12 119.7
C14 C13 C12 118.8(3)
C14 C13 H13 120.6
C12 C13 H13 120.6
C13 C14 C15 121.9(3)
C13 C14 Cl1 118.6(2)
C15 C14 Cl1 119.5(2)
C14 C15 C16 118.8(3)
C14 C15 H15 120.6
C16 C15 H15 120.6
C11 C16 C15 120.5(3)
C11 C16 H16 119.7
C15 C16 H16 119.7
C18 C17 C8 107.4(2)
C18 C17 C30 124.2(2)
C8 C17 C30 128.3(2)
C17 C18 C19 110.0(2)
C17 C18 C28 139.7(2)
C19 C18 C28 109.9(2)
C9 C19 C18 108.9(2)
C9 C19 C20 143.3(2)
C18 C19 C20 107.2(2)
C21 C20 C29 117.4(2)
C21 C20 C19 137.5(3)
C29 C20 C19 105.0(2)
C20 C21 C22 118.9(3)
C20 C21 H21 120.6
C22 C21 H21 120.6
C23 C22 C21 122.8(3)
C23 C22 H22 118.6
C21 C22 H22 118.6
C22 C23 C24 120.7(3)
C22 C23 H23 119.6
C24 C23 H23 119.6
C29 C24 C25 116.7(3)
C29 C24 C23 115.8(3)
C25 C24 C23 127.5(3)
C26 C25 C24 120.5(3)
C26 C25 H25 119.7
C24 C25 H25 119.7
C25 C26 C27 122.3(3)
C25 C26 H26 118.9
C27 C26 H26 118.9
C28 C27 C26 118.8(3)
C28 C27 H27 120.6
C26 C27 H27 120.6
C27 C28 C29 119.0(2)
C27 C28 C18 136.0(2)
C29 C28 C18 104.9(2)
C24 C29 C28 122.7(3)
C24 C29 C20 124.3(3)
C28 C29 C20 112.9(2)
C31 C30 C39 118.9(2)
C31 C30 C17 119.2(2)
C39 C30 C17 121.7(2)
C30 C31 C32 121.6(3)
C30 C31 H31 119.2
C32 C31 H31 119.2
C33 C32 C31 119.8(3)
C33 C32 H32 120.1
C31 C32 H32 120.1
C32 C33 C34 120.9(3)
C32 C33 H33 119.6
C34 C33 H33 119.6
C33 C34 C35 121.6(3)
C33 C34 C39 119.4(3)
C35 C34 C39 119.0(3)
C36 C35 C34 121.6(3)
C36 C35 H35 119.2
C34 C35 H35 119.2
C35 C36 C37 119.8(3)
C35 C36 H36 120.1
C37 C36 H36 120.1
C38 C37 C36 120.6(3)
C38 C37 H37 119.7
C36 C37 H37 119.7
C37 C38 C39 120.7(2)
C37 C38 C40 117.1(2)
C39 C38 C40 121.0(2)
C34 C39 C38 117.6(2)
C34 C39 C30 118.2(2)
C38 C39 C30 124.2(2)
O3 C40 O4 124.3(2)
O3 C40 C38 120.0(2)
O4 C40 C38 115.5(2)
C40 O4 H4' 104(3)

loop_
_geom_bond_atom_site_label_1
_geom_bond_atom_site_label_2
_geom_bond_distance
C1 C2 1.379(4)
C1 C6 1.380(4)
C1 H1 0.9300
C2 C3 1.373(4)
C2 H2 0.9300
C3 C4 1.376(4)
C3 Cl2 1.734(3)
C4 C5 1.378(4)
C4 H4 0.9300
C5 C6 1.392(3)
C5 H5 0.9300
C6 C7 1.472(3)
C7 O2 1.297(3)
C7 C8 1.405(3)
C8 C17 1.443(3)
C8 C9 1.485(3)
C9 C19 1.399(3)
C9 C10 1.425(4)
C9 H9 0.9800
C10 O1 1.262(3)
C10 C11 1.493(3)
C11 C16 1.381(4)
C11 C12 1.389(4)
C12 C13 1.381(4)
C12 H12 0.9300
C13 C14 1.375(4)
C13 H13 0.9300
C14 C15 1.377(4)
C14 Cl1 1.738(3)
C15 C16 1.385(4)
C15 H15 0.9300
C16 H16 0.9300
C17 C18 1.387(3)
C17 C30 1.486(3)
C18 C19 1.431(3)
C18 C28 1.455(4)
C19 C20 1.485(3)
C20 C21 1.381(4)
C20 C29 1.423(4)
C21 C22 1.418(4)
C21 H21 0.9300
C22 C23 1.355(5)
C22 H22 0.9300
C23 C24 1.418(4)
C23 H23 0.9300
C24 C29 1.398(4)
C24 C25 1.411(5)
C25 C26 1.368(5)
C25 H25 0.9300
C26 C27 1.408(4)
C26 H26 0.9300
C27 C28 1.369(4)
C27 H27 0.9300
C28 C29 1.417(4)
C30 C31 1.372(4)
C30 C39 1.431(3)
C31 C32 1.403(4)
C31 H31 0.9300
C32 C33 1.355(5)
C32 H32 0.9300
C33 C34 1.409(4)
C33 H33 0.9300
C34 C35 1.416(4)
C34 C39 1.423(3)
C35 C36 1.350(5)
C35 H35 0.9300
C36 C37 1.403(4)
C36 H36 0.9300
C37 C38 1.373(4)
C37 H37 0.9300
C38 C39 1.424(4)
C38 C40 1.484(4)
C40 O3 1.222(3)
C40 O4 1.305(3)
O4 H4' 0.842(10)

loop_
_geom_hbond_atom_site_label_D
_geom_hbond_atom_site_label_H
_geom_hbond_atom_site_label_A
_geom_hbond_site_symmetry_A
_geom_hbond_distance_DH
_geom_hbond_distance_HA
_geom_hbond_distance_DA
_geom_hbond_angle_DHA
O4 H4' O3 2_567 0.842(10) 1.807(11) 2.649(3) 177(5)
C26 H26) O3 2_667 0.93 2.52 3.416(4) 163
C32 H32 O2 1_655 0.93 2.47 3.301(4) 149
C35 H35 Cl2 2_658 0.93 2.74 3.619(3) 157
C2 H2 Cg1 2_657 0.93 2.87 3.577(3) 134
C12 H12 Cg2 1_455 0.93 2.84 3.725(3) 160
C21 H21 Cg3 . 0.93 2.57 3.425(3) 152

loop_
_geom_torsion_atom_site_label_1
_geom_torsion_atom_site_label_2
_geom_torsion_atom_site_label_3
_geom_torsion_atom_site_label_4
_geom_torsion
C6 C1 C2 C3 -1.0(4)
C1 C2 C3 C4 2.5(5)
C1 C2 C3 Cl2 -177.0(2)
C2 C3 C4 C5 -1.1(5)
Cl2 C3 C4 C5 178.4(2)
C3 C4 C5 C6 -1.8(4)
C2 C1 C6 C5 -1.8(4)
C2 C1 C6 C7 -179.7(2)
C4 C5 C6 C1 3.2(4)
C4 C5 C6 C7 -178.8(2)
C1 C6 C7 O2 133.8(3)
C5 C6 C7 O2 -44.1(3)
C1 C6 C7 C8 -46.5(4)
C5 C6 C7 C8 135.6(3)
O2 C7 C8 C17 161.1(3)
C6 C7 C8 C17 -18.6(4)
O2 C7 C8 C9 -19.6(4)
C6 C7 C8 C9 160.8(2)
C7 C8 C9 C19 -177.7(2)
C17 C8 C9 C19 1.8(3)
C7 C8 C9 C10 4.5(4)
C17 C8 C9 C10 -176.0(3)
C19 C9 C10 O1 -155.4(3)
C8 C9 C10 O1 21.9(5)
C19 C9 C10 C11 24.2(4)
C8 C9 C10 C11 -158.5(2)
O1 C10 C11 C16 -131.2(3)
C9 C10 C11 C16 49.2(4)
O1 C10 C11 C12 44.0(4)
C9 C10 C11 C12 -135.7(3)
C16 C11 C12 C13 -2.0(4)
C10 C11 C12 C13 -177.2(3)
C11 C12 C13 C14 2.2(5)
C12 C13 C14 C15 -0.7(5)
C12 C13 C14 Cl1 177.5(2)
C13 C14 C15 C16 -0.9(5)
Cl1 C14 C15 C16 -179.1(2)
C12 C11 C16 C15 0.3(4)
C10 C11 C16 C15 175.5(3)
C14 C15 C16 C11 1.1(4)
C7 C8 C17 C18 178.7(2)
C9 C8 C17 C18 -0.7(3)
C7 C8 C17 C30 -4.5(4)
C9 C8 C17 C30 176.1(2)
C8 C17 C18 C19 -0.6(3)
C30 C17 C18 C19 -177.5(2)
C8 C17 C18 C28 170.7(3)
C30 C17 C18 C28 -6.3(5)
C10 C9 C19 C18 175.7(3)
C8 C9 C19 C18 -2.1(3)
C10 C9 C19 C20 5.2(6)
C8 C9 C19 C20 -172.6(3)
C17 C18 C19 C9 1.8(3)
C28 C18 C19 C9 -172.2(2)
C17 C18 C19 C20 175.8(2)
C28 C18 C19 C20 1.8(3)
C9 C19 C20 C21 -7.3(6)
C18 C19 C20 C21 -177.9(3)
C9 C19 C20 C29 169.8(3)
C18 C19 C20 C29 -0.7(3)
C29 C20 C21 C22 1.8(4)
C19 C20 C21 C22 178.7(3)
C20 C21 C22 C23 -2.0(5)
C21 C22 C23 C24 0.0(5)
C22 C23 C24 C29 2.0(5)
C22 C23 C24 C25 -175.2(3)
C29 C24 C25 C26 0.1(5)
C23 C24 C25 C26 177.3(3)
C24 C25 C26 C27 0.8(5)
C25 C26 C27 C28 -0.5(5)
C26 C27 C28 C29 -0.6(4)
C26 C27 C28 C18 -176.6(3)
C17 C18 C28 C27 3.0(6)
C19 C18 C28 C27 174.3(3)
C17 C18 C28 C29 -173.4(3)
C19 C18 C28 C29 -2.2(3)
C25 C24 C29 C28 -1.2(4)
C23 C24 C29 C28 -178.8(3)
C25 C24 C29 C20 175.4(3)
C23 C24 C29 C20 -2.2(4)
C27 C28 C29 C24 1.5(4)
C18 C28 C29 C24 178.7(2)
C27 C28 C29 C20 -175.5(2)
C18 C28 C29 C20 1.7(3)
C21 C20 C29 C24 0.3(4)
C19 C20 C29 C24 -177.5(2)
C21 C20 C29 C28 177.2(2)
C19 C20 C29 C28 -0.6(3)
C18 C17 C30 C31 -61.0(4)
C8 C17 C30 C31 122.7(3)
C18 C17 C30 C39 123.9(3)
C8 C17 C30 C39 -52.3(4)
C39 C30 C31 C32 7.0(4)
C17 C30 C31 C32 -168.2(3)
C30 C31 C32 C33 2.4(5)
C31 C32 C33 C34 -6.1(5)
C32 C33 C34 C35 -178.8(3)
C32 C33 C34 C39 0.3(4)
C33 C34 C35 C36 178.6(3)
C39 C34 C35 C36 -0.6(4)
C34 C35 C36 C37 -4.6(5)
C35 C36 C37 C38 2.8(5)
C36 C37 C38 C39 4.2(4)
C36 C37 C38 C40 -163.6(3)
C33 C34 C39 C38 -171.9(2)
C35 C34 C39 C38 7.2(4)
C33 C34 C39 C30 8.9(4)
C35 C34 C39 C30 -171.9(2)
C37 C38 C39 C34 -9.1(4)
C40 C38 C39 C34 158.2(2)
C37 C38 C39 C30 170.0(3)
C40 C38 C39 C30 -22.7(4)
C31 C30 C39 C34 -12.4(4)
C17 C30 C39 C34 162.6(2)
C31 C30 C39 C38 168.5(2)
C17 C30 C39 C38 -16.5(4)
C37 C38 C40 O3 125.5(3)
C39 C38 C40 O3 -42.2(4)
C37 C38 C40 O4 -50.1(3)
C39 C38 C40 O4 142.2(3)
